data_2103832
loop_
_publ_author_name
'Bowes, Katharine F.'
'Ferguson, George'
'Lough, Alan J.'
'Glidewell, Christopher'

_publ_section_title
;
 Salts of maleic and fumaric acids with organic polyamines: comparison
 of isomeric acids as building blocks in supramolecular chemistry
;
_journal_issue 1
_journal_name_full 'Acta Crystallographica Section B'
_journal_page_first 100
_journal_page_last 117
_journal_paper_doi 10.1107/S0108768102020219
_journal_volume 59
_journal_year 2003
_chemical_formula_moiety 'C12 H14 N2, 2(C4 H3 O4)'
_chemical_formula_sum 'C20 H20 N2 O8'
_chemical_formula_weight 416.38
_chemical_name_systematic
;
1,2-Bis(4-pyridyl)ethane--maleic acid (1/2)
;
_space_group_IT_number 2
_symmetry_cell_setting triclinic
_symmetry_space_group_name_Hall '-P 1'
_symmetry_space_group_name_H-M 'P -1'
_atom_sites_solution_hydrogens geom
_atom_sites_solution_primary direct
_atom_sites_solution_secondary difmap
_cell_angle_alpha 86.787(3)
_cell_angle_beta 73.010(3)
_cell_angle_gamma 76.986(3)
_cell_formula_units_Z 1
_cell_length_a 5.7958(3)
_cell_length_b 9.4489(6)
_cell_length_c 9.6031(7)
_cell_measurement_reflns_used 2236
_cell_measurement_temperature 150.0(10)
_cell_measurement_theta_max 27.58
_cell_measurement_theta_min 3.12
_cell_volume 490.01(5)
_computing_cell_refinement 'DENZO-SMN (Otwinowski & Minor, 1997)'
_computing_data_collection 'Kappa-CCD server software (Nonius, 1997)'
_computing_data_reduction 'DENZO-SMN (Otwinowski & Minor, 1997)'
_computing_molecular_graphics 'PLATON (Spek, 2002)'
_computing_publication_material 'SHELXL-97 (Sheldrick, 1997a) and PRPKAPPA (Ferguson, 1999)'
_computing_structure_refinement 'SHELXL-97 (Sheldrick, 1997a)'
_computing_structure_solution 'SHELXS-97 (Sheldrick, 1997b)'
_diffrn_ambient_temperature 150.0(10)
_diffrn_measured_fraction_theta_full 0.984
_diffrn_measured_fraction_theta_max 0.984
_diffrn_measurement_device_type Kappa-CCD
_diffrn_measurement_method '\f scans, and \w scans with \k offsets'
_diffrn_radiation_monochromator graphite
_diffrn_radiation_source 'fine-focus sealed X-ray tube'
_diffrn_radiation_type 'Mo K\a'
_diffrn_radiation_wavelength 0.71073
_diffrn_reflns_av_R_equivalents 0.044
_diffrn_reflns_av_sigmaI/netI 0.0573
_diffrn_reflns_limit_h_max 7
_diffrn_reflns_limit_h_min -7
_diffrn_reflns_limit_k_max 12
_diffrn_reflns_limit_k_min -12
_diffrn_reflns_limit_l_max 12
_diffrn_reflns_limit_l_min -11
_diffrn_reflns_number 5489
_diffrn_reflns_theta_full 27.58
_diffrn_reflns_theta_max 27.58
_diffrn_reflns_theta_min 3.12
_diffrn_standards_decay_% 0
_exptl_absorpt_coefficient_mu 0.111
_exptl_absorpt_correction_T_max 0.991
_exptl_absorpt_correction_T_min 0.968
_exptl_absorpt_correction_type multi-scan
_exptl_absorpt_process_details 'DENZO-SMN (Otwinowski & Minor, 1997)'
_exptl_crystal_colour colourless
_exptl_crystal_density_diffrn 1.411
_exptl_crystal_density_method 'not measured'
_exptl_crystal_description plate
_exptl_crystal_F_000 218
_exptl_crystal_size_max 0.28
_exptl_crystal_size_mid 0.26
_exptl_crystal_size_min 0.06
_refine_diff_density_max 0.231
_refine_diff_density_min -0.177
_refine_ls_extinction_coef 0.061(15)
_refine_ls_extinction_expression Fc^*^=kFc[1+0.001xFc^2^\l^3^/sin(2\q)]^-1/4^
_refine_ls_extinction_method SHELXL
_refine_ls_goodness_of_fit_ref 1.026
_refine_ls_hydrogen_treatment constr
_refine_ls_matrix_type full
_refine_ls_number_parameters 137
_refine_ls_number_reflns 2236
_refine_ls_number_restraints 0
_refine_ls_restrained_S_all 1.026
_refine_ls_R_factor_all 0.0646
_refine_ls_R_factor_gt 0.0428
_refine_ls_shift/su_max 0.000
_refine_ls_shift/su_mean 0.000
_refine_ls_structure_factor_coef Fsqd
_refine_ls_weighting_details 'w=1/[\s^2^(Fo^2^)+(0.0493P)^2^+0.1138P] where P=(Fo^2^+2Fc^2^)/3'
_refine_ls_weighting_scheme calc
_refine_ls_wR_factor_gt 0.1074
_refine_ls_wR_factor_ref 0.1209
_reflns_number_gt 1676
_reflns_number_total 2236
_reflns_threshold_expression >2\s(I)
_cod_data_source_file na0143.cif
_cod_data_source_block I
_cod_depositor_comments
;
The following automatic conversions were performed:
'_exptl_absorpt_correction_type' value 'Multi-scan' changed to
'multi-scan' according to
'/home/saulius/struct/CIF-dictionaries/cif_core.dic' dictionary named
'cif_core.dic' version 2.4.1 from 2010-06-29.

Automatic conversion script
Id: cif_fix_enum 1527 2010-12-29 10:47:43Z saulius 

The following automatic conversions were performed:

'_exptl_absorpt_correction_type' value 'Multi-scan' changed to
'multi-scan' according to
/home/saulius/struct/CIF-dictionaries/cif_core.dic dictionary named
'cif_core.dic' version 2.4.1 from 2010-06-29.

Automatic conversion script
Id: cif_fix_values 1715 2011-07-08 13:25:40Z adriana 
;
_cod_database_code 2103832
_cod_database_fobs_code 2103832

loop_
_symmetry_equiv_pos_as_xyz
'x, y, z'
'-x, -y, -z'

loop_
_atom_site_label
_atom_site_fract_x
_atom_site_fract_y
_atom_site_fract_z
_atom_site_U_iso_or_equiv
_atom_site_adp_type
_atom_site_calc_flag
_atom_site_refinement_flags
_atom_site_occupancy
_atom_site_type_symbol
N11 1.1352(2) 0.10358(13) 0.38056(13) 0.0275(3) Uani d . 1 N
C12 1.1105(3) 0.17890(16) 0.49995(16) 0.0294(3) Uani d . 1 C
C13 0.9007(3) 0.28411(16) 0.55604(17) 0.0304(4) Uani d . 1 C
C14 0.7132(3) 0.31199(16) 0.48884(17) 0.0295(3) Uani d . 1 C
C15 0.7440(3) 0.22991(17) 0.36647(17) 0.0314(4) Uani d . 1 C
C16 0.9573(3) 0.12584(16) 0.31364(17) 0.0299(3) Uani d . 1 C
C17 0.4877(3) 0.43109(17) 0.54376(19) 0.0369(4) Uani d . 1 C
O1 1.5634(2) -0.07837(12) 0.27416(12) 0.0358(3) Uani d . 1 O
O2 1.3666(2) -0.13642(14) 0.12722(13) 0.0426(3) Uani d . 1 O
O3 1.4601(2) -0.30049(16) -0.08059(14) 0.0519(4) Uani d . 1 O
O4 1.7916(3) -0.44128(15) -0.22358(14) 0.0532(4) Uani d . 1 O
C1 1.5605(3) -0.14619(17) 0.16573(16) 0.0299(3) Uani d . 1 C
C2 1.8005(3) -0.23971(18) 0.08343(17) 0.0316(4) Uani d . 1 C
C3 1.8548(3) -0.32622(17) -0.03199(17) 0.0324(4) Uani d . 1 C
C4 1.6967(3) -0.36002(19) -0.11790(18) 0.0371(4) Uani d . 1 C
H11 1.2718 0.0377 0.3451 0.033 Uiso calc R 1 H
H12 1.2386 0.1596 0.5461 0.035 Uiso calc R 1 H
H13 0.8841 0.3376 0.6406 0.036 Uiso calc R 1 H
H15 0.6177 0.2457 0.3192 0.038 Uiso calc R 1 H
H16 0.9783 0.0699 0.2299 0.036 Uiso calc R 1 H
H17A 0.4644 0.4515 0.6476 0.044 Uiso calc R 1 H
H17B 0.3401 0.3992 0.5365 0.044 Uiso calc R 1 H
H3 1.4250 -0.2454 -0.0082 0.078 Uiso calc R 1 H
H2 1.9364 -0.2373 0.1189 0.038 Uiso calc R 1 H
H3A 2.0237 -0.3748 -0.0653 0.039 Uiso calc R 1 H

loop_
_atom_site_aniso_label
_atom_site_aniso_U_11
_atom_site_aniso_U_22
_atom_site_aniso_U_33
_atom_site_aniso_U_12
_atom_site_aniso_U_13
_atom_site_aniso_U_23
N11 0.0260(6) 0.0258(6) 0.0295(7) -0.0027(5) -0.0076(5) -0.0040(5)
C12 0.0308(8) 0.0297(8) 0.0304(8) -0.0070(6) -0.0124(6) -0.0014(6)
C13 0.0346(8) 0.0281(8) 0.0290(8) -0.0073(6) -0.0086(6) -0.0055(6)
C14 0.0281(8) 0.0250(7) 0.0329(8) -0.0056(6) -0.0052(6) 0.0012(6)
C15 0.0298(8) 0.0337(8) 0.0333(8) -0.0065(6) -0.0131(6) 0.0008(7)
C16 0.0334(8) 0.0305(8) 0.0275(8) -0.0074(6) -0.0109(6) -0.0022(6)
C17 0.0290(8) 0.0316(8) 0.0421(9) -0.0023(6) -0.0012(7) 0.0001(7)
O1 0.0331(6) 0.0406(6) 0.0340(6) -0.0014(5) -0.0129(5) -0.0118(5)
O2 0.0271(6) 0.0614(8) 0.0390(7) 0.0010(5) -0.0135(5) -0.0173(6)
O3 0.0418(7) 0.0754(10) 0.0431(8) -0.0071(7) -0.0190(6) -0.0237(7)
O4 0.0643(9) 0.0530(8) 0.0419(7) -0.0125(7) -0.0108(6) -0.0218(6)
C1 0.0280(7) 0.0337(8) 0.0278(8) -0.0041(6) -0.0089(6) -0.0034(6)
C2 0.0267(7) 0.0380(8) 0.0300(8) -0.0028(6) -0.0105(6) -0.0041(7)
C3 0.0331(8) 0.0327(8) 0.0293(8) -0.0032(6) -0.0083(6) -0.0030(6)
C4 0.0456(10) 0.0370(9) 0.0295(8) -0.0102(7) -0.0102(7) -0.0050(7)

loop_
_atom_type_symbol
_atom_type_description
_atom_type_scat_dispersion_real
_atom_type_scat_dispersion_imag
_atom_type_scat_source
C C 0.0033 0.0016 'International Tables Vol C Tables 4.2.6.8 and 6.1.1.4'
H H 0.0000 0.0000 'International Tables Vol C Tables 4.2.6.8 and 6.1.1.4'
N N 0.0061 0.0033 'International Tables Vol C Tables 4.2.6.8 and 6.1.1.4'
O O 0.0106 0.0060 'International Tables Vol C Tables 4.2.6.8 and 6.1.1.4'

loop_
_geom_angle_atom_site_label_1
_geom_angle_atom_site_label_2
_geom_angle_atom_site_label_3
_geom_angle_site_symmetry_1
_geom_angle_site_symmetry_3
_geom_angle
_geom_angle_publ_flag
C12 N11 C16 . . 121.71(13) no
C12 N11 H11 . . 119.1 no
C16 N11 H11 . . 119.1 no
N11 C12 C13 . . 120.27(13) no
N11 C12 H12 . . 119.9 no
C13 C12 H12 . . 119.9 no
C12 C13 C14 . . 119.87(14) no
C12 C13 H13 . . 120.1 no
C14 C13 H13 . . 120.1 no
C13 C14 C15 . . 118.13(14) no
C13 C14 C17 . . 120.87(14) no
C15 C14 C17 . . 120.96(14) no
C16 C15 C14 . . 120.14(14) no
C16 C15 H15 . . 119.9 no
C14 C15 H15 . . 119.9 no
N11 C16 C15 . . 119.87(14) no
N11 C16 H16 . . 120.1 no
C15 C16 H16 . . 120.1 no
C14 C17 C17 . 2_666 110.95(16) no
C14 C17 H17A . . 109.4 no
C17 C17 H17A 2_666 . 109.4 no
C14 C17 H17B . . 109.4 no
C17 C17 H17B 2_666 . 109.4 no
H17A C17 H17B . . 108.0 no
C4 O3 H3 . . 109.5 no
O1 C1 O2 . . 122.60(15) no
O1 C1 C2 . . 116.22(13) no
O2 C1 C2 . . 121.18(14) no
C3 C2 C1 . . 130.29(14) no
C3 C2 H2 . . 114.9 no
C1 C2 H2 . . 114.9 no
C2 C3 C4 . . 131.27(15) no
C2 C3 H3A . . 114.4 no
C4 C3 H3A . . 114.4 no
O4 C4 O3 . . 121.09(15) no
O4 C4 C3 . . 119.25(16) no
O3 C4 C3 . . 119.65(14) no

loop_
_geom_bond_atom_site_label_1
_geom_bond_atom_site_label_2
_geom_bond_site_symmetry_2
_geom_bond_distance
_geom_bond_publ_flag
N11 C12 . 1.3384(18) no
N11 C16 . 1.3397(19) no
N11 H11 . 0.88 no
C12 C13 . 1.375(2) no
C12 H12 . 0.95 no
C13 C14 . 1.389(2) no
C13 H13 . 0.95 no
C14 C15 . 1.390(2) no
C14 C17 . 1.501(2) no
C15 C16 . 1.376(2) no
C15 H15 . 0.95 no
C16 H16 . 0.95 no
C17 C17 2_666 1.521(3) no
C17 H17A . 0.99 no
C17 H17B . 0.99 no
O1 C1 . 1.2589(18) no
O2 C1 . 1.2650(18) no
O3 C4 . 1.309(2) no
O3 H3 . 0.84 no
O4 C4 . 1.222(2) no
C1 C2 . 1.491(2) no
C2 C3 . 1.333(2) no
C2 H2 . 0.95 no
C3 C4 . 1.492(2) no
C3 H3A . 0.95 no

loop_
_geom_hbond_atom_site_label_D
_geom_hbond_atom_site_label_H
_geom_hbond_atom_site_label_A
_geom_hbond_site_symmetry_A
_geom_hbond_distance_DH
_geom_hbond_distance_HA
_geom_hbond_distance_DA
_geom_hbond_angle_DHA
_geom_hbond_publ_flag
O3 H3 O2 . 0.84 1.61 2.453(2) 178 y
N11 H11 O1 . 0.88 1.76 2.637(2) 173 y
C12 H12 O1 2_856 0.95 2.34 3.246(2) 158 y
C13 H13 O4 1_466 0.95 2.40 3.272(2) 153 y
C15 H15 O3 2_755 0.95 2.47 3.274(2) 143 y

loop_
_geom_torsion_atom_site_label_1
_geom_torsion_atom_site_label_2
_geom_torsion_atom_site_label_3
_geom_torsion_atom_site_label_4
_geom_torsion_site_symmetry_4
_geom_torsion
_geom_torsion_publ_flag
C16 N11 C12 C13 . -1.1(2) no
N11 C12 C13 C14 . 0.2(2) no
C12 C13 C14 C15 . 0.8(2) no
C12 C13 C14 C17 . -177.07(14) no
C13 C14 C15 C16 . -0.9(2) no
C17 C14 C15 C16 . 176.90(14) no
C12 N11 C16 C15 . 0.9(2) no
C14 C15 C16 N11 . 0.1(2) no
C13 C14 C17 C17 2_666 97.2(2) no
C15 C14 C17 C17 2_666 -80.6(2) no
O1 C1 C2 C3 . 178.12(16) no
O2 C1 C2 C3 . -2.0(3) no
C1 C2 C3 C4 . -0.3(3) no
C2 C3 C4 O4 . 178.01(17) no
C2 C3 C4 O3 . -0.8(3) no
